data_4517387
loop_
_publ_author_name
'Oliveira, Ana P. A.'
'Freitas, Jennifer T. J.'
'Diniz, Renata'
'Pessoa, Claudia'
'Maranh\~ao, Sarah S'
'Ribeiro, Juliana M.'
'Souza-Fagundes, Elaine M'
'Beraldo, Heloisa'

_publ_section_title
;
 Triethylphosphinegold(I) Complexes with Secnidazole-Derived
 Thiosemicarbazones: Cytotoxic Activity against HCT-116 Colorectal Cancer
 Cells under Hypoxia Conditions.
;
_journal_issue 6
_journal_name_full 'ACS omega'
_journal_page_first 2939
_journal_page_last 2946
_journal_paper_doi 10.1021/acsomega.9b03778
_journal_volume 5
_journal_year 2020
_chemical_formula_sum 'C9 H14 N6 O2 S'
_chemical_formula_weight 270.32
_space_group_IT_number 2
_space_group_name_Hall '-P 1'
_space_group_name_H-M_alt 'P -1'
_symmetry_cell_setting triclinic
_symmetry_Int_Tables_number 2
_symmetry_space_group_name_Hall '-P 1'
_symmetry_space_group_name_H-M 'P -1'
_atom_sites_solution_hydrogens mixed
_audit_creation_date 2019-08-27T13:33:00-00:00
_audit_creation_method 'WinGX routine CIF_UPDATE'
_cell_angle_alpha 89.139(5)
_cell_angle_beta 81.378(4)
_cell_angle_gamma 68.290(6)
_cell_formula_units_Z 2
_cell_length_a 8.1536(4)
_cell_length_b 8.7320(6)
_cell_length_c 9.8349(5)
_cell_measurement_reflns_used 6638
_cell_measurement_temperature 298(2)
_cell_measurement_theta_max 27.033
_cell_measurement_theta_min 3.18
_cell_volume 642.57(7)
_computing_cell_refinement 'CrysAlisPro 1.171.39.46 (Rigaku OD, 2018)'
_computing_data_collection 'CrysAlisPro 1.171.39.46 (Rigaku OD, 2018)'
_computing_data_reduction 'CrysAlisPro 1.171.39.46 (Rigaku OD, 2018)'
_computing_structure_refinement 'SHELXL-2018/3 (Sheldrick, 2018)'
_diffrn_ambient_environment air
_diffrn_ambient_temperature 298(2)
_diffrn_detector 'CCD plate'
_diffrn_detector_area_resol_mean 5.2923
_diffrn_detector_type AtlasS2
_diffrn_measured_fraction_theta_full 0.996
_diffrn_measured_fraction_theta_max 0.993
_diffrn_measurement_device 'four-circle diffractometer'
_diffrn_measurement_device_type 'SuperNova, Dual, Cu at home/near, AtlasS2'
_diffrn_measurement_method '\w scans'
_diffrn_orient_matrix_type 'CrysAlisPro convention (1999,Acta A55,543-557)'
_diffrn_orient_matrix_UB_11 -0.0481756
_diffrn_orient_matrix_UB_12 0.0234034
_diffrn_orient_matrix_UB_13 -0.0561356
_diffrn_orient_matrix_UB_21 -0.030654
_diffrn_orient_matrix_UB_22 0.0839359
_diffrn_orient_matrix_UB_23 0.0229442
_diffrn_orient_matrix_UB_31 0.0756547
_diffrn_orient_matrix_UB_32 0.0081349
_diffrn_orient_matrix_UB_33 -0.0406646
_diffrn_radiation_monochromator mirror
_diffrn_radiation_probe x-ray
_diffrn_radiation_type MoK\a
_diffrn_radiation_wavelength 0.71073
_diffrn_reflns_av_R_equivalents 0.0371
_diffrn_reflns_av_unetI/netI 0.0382
_diffrn_reflns_Laue_measured_fraction_full 0.996
_diffrn_reflns_Laue_measured_fraction_max 0.993
_diffrn_reflns_limit_h_max 10
_diffrn_reflns_limit_h_min -10
_diffrn_reflns_limit_k_max 15
_diffrn_reflns_limit_k_min -15
_diffrn_reflns_limit_l_max 12
_diffrn_reflns_limit_l_min -12
_diffrn_reflns_number 14624
_diffrn_reflns_point_group_measured_fraction_full 0.996
_diffrn_reflns_point_group_measured_fraction_max 0.993
_diffrn_reflns_theta_full 25.242
_diffrn_reflns_theta_max 27.117
_diffrn_reflns_theta_min 2.513
_diffrn_source 'micro-focus sealed X-ray tube'
_diffrn_source_type 'SuperNova (Mo) X-ray Source'
_exptl_absorpt_coefficient_mu 0.257
_exptl_absorpt_correction_T_max 1
_exptl_absorpt_correction_T_min 0.614
_exptl_absorpt_correction_type gaussian
_exptl_absorpt_process_details
;
        CrysAlisPro 1.171.39.46 (Rigaku Oxford Diffraction, 2018)
Numerical absorption correction based on gaussian integration over
                        a multifaceted crystal model
        Empirical absorption correction using spherical harmonics,
 implemented in SCALE3 ABSPACK scaling algorithm.
;
_exptl_crystal_colour orange
_exptl_crystal_density_diffrn 1.397
_exptl_crystal_description block
_exptl_crystal_F_000 284
_exptl_crystal_size_max 0.241
_exptl_crystal_size_mid 0.214
_exptl_crystal_size_min 0.125
_refine_diff_density_max 0.384
_refine_diff_density_min -0.396
_refine_diff_density_rms 0.067
_refine_ls_extinction_method none
_refine_ls_goodness_of_fit_ref 1.127
_refine_ls_hydrogen_treatment constr
_refine_ls_matrix_type full
_refine_ls_number_parameters 164
_refine_ls_number_reflns 14624
_refine_ls_number_restraints 0
_refine_ls_restrained_S_all 1.127
_refine_ls_R_factor_all 0.086
_refine_ls_R_factor_gt 0.0659
_refine_ls_shift/su_max 0
_refine_ls_shift/su_mean 0
_refine_ls_structure_factor_coef Fsqd
_refine_ls_weighting_details 'w=1/[\s^2^(Fo^2^)+(0.0550P)^2^+1.4793P] where P=(Fo^2^+2Fc^2^)/3'
_refine_ls_weighting_scheme calc
_refine_ls_wR_factor_gt 0.1718
_refine_ls_wR_factor_ref 0.196
_reflns_Friedel_coverage 0
_reflns_number_gt 11169
_reflns_number_total 14624
_reflns_threshold_expression 'I > 2\s(I)'
_cod_data_source_file ao9b03778_si_001.cif
_cod_data_source_block bg35
_cod_depositor_comments 'Adding full bibliography for 4517386--4517387.cif.'
_cod_database_code 4517387

loop_
_symmetry_equiv_pos_as_xyz
'x, y, z'
'-x, -y, -z'

loop_
_atom_site_label
_atom_site_type_symbol
_atom_site_fract_x
_atom_site_fract_y
_atom_site_fract_z
_atom_site_U_iso_or_equiv
_atom_site_adp_type
_atom_site_occupancy
_atom_site_site_symmetry_order
_atom_site_calc_flag
_atom_site_refinement_flags_posn
_atom_site_refinement_flags_adp
S S 0.07027(16) 0.24846(15) 0.44162(15) 0.0622(4) Uani 1 1 d . .
N1 N -0.6360(7) 0.6780(6) -0.0347(5) 0.0756(14) Uani 1 1 d . .
N2 N -0.6144(5) 0.7510(4) 0.1752(4) 0.0465(9) Uani 1 1 d . .
N3 N -0.3693(4) 0.5672(4) 0.3358(3) 0.0395(8) Uani 1 1 d . .
N4 N -0.2263(4) 0.4899(4) 0.4047(4) 0.0445(9) Uani 1 1 d . .
H4 H -0.189219 0.548624 0.446752 0.053 Uiso 1 1 d R U
N5 N -0.1374(4) 0.2680(4) 0.2530(3) 0.0419(8) Uani 1 1 d . .
H5 H -0.227643 0.327898 0.209957 0.05 Uiso 1 1 d R U
N6 N -0.3692(6) 0.8554(6) 0.1183(5) 0.0655(11) Uani 1 1 d . .
O1 O -0.3941(5) 0.9191(5) 0.2317(4) 0.0747(11) Uani 1 1 d . .
O2 O -0.2472(6) 0.8515(7) 0.0262(5) 0.1101(17) Uani 1 1 d . .
C1 C -0.7009(7) 0.6863(6) 0.0982(6) 0.0611(14) Uani 1 1 d . .
C2 C -0.5046(8) 0.7381(7) -0.0447(6) 0.0734(16) Uani 1 1 d . .
H2 H -0.436077 0.747698 -0.126576 0.088 Uiso 1 1 calc R U
C3 C -0.4868(7) 0.7827(6) 0.0825(5) 0.0556(12) Uani 1 1 d . .
C4 C -0.6511(5) 0.7821(5) 0.3233(4) 0.0465(10) Uani 1 1 d . .
H4A H -0.748401 0.747709 0.360781 0.056 Uiso 1 1 calc R U
H4B H -0.690571 0.899905 0.342689 0.056 Uiso 1 1 calc R U
C5 C -0.4935(5) 0.6950(5) 0.3960(4) 0.0372(9) Uani 1 1 d . .
C6 C -0.1051(5) 0.3391(5) 0.3575(4) 0.0400(9) Uani 1 1 d . .
C7 C -0.5021(5) 0.7683(6) 0.5341(5) 0.0498(11) Uani 1 1 d . .
H7A H -0.609999 0.864073 0.554538 0.075 Uiso 1 1 calc R U
H7B H -0.500984 0.688655 0.602677 0.075 Uiso 1 1 calc R U
H7C H -0.400765 0.799391 0.534074 0.075 Uiso 1 1 calc R U
C8 C -0.8500(7) 0.6328(8) 0.1590(7) 0.0830(18) Uani 1 1 d . .
H8A H -0.871946 0.651358 0.25718 0.124 Uiso 1 1 calc R U
H8B H -0.956201 0.695158 0.121727 0.124 Uiso 1 1 calc R U
H8C H -0.817284 0.517466 0.137137 0.124 Uiso 1 1 calc R U
C9 C -0.0373(6) 0.0978(5) 0.2065(5) 0.0541(12) Uani 1 1 d . .
H9A H -0.083513 0.072186 0.129272 0.081 Uiso 1 1 calc R U
H9B H 0.086303 0.081577 0.179456 0.081 Uiso 1 1 calc R U
H9C H -0.048274 0.026714 0.279809 0.081 Uiso 1 1 calc R U

loop_
_atom_site_aniso_label
_atom_site_aniso_U_11
_atom_site_aniso_U_22
_atom_site_aniso_U_33
_atom_site_aniso_U_23
_atom_site_aniso_U_13
_atom_site_aniso_U_12
S 0.0528(7) 0.0405(7) 0.0907(10) -0.0094(6) -0.0446(7) -0.0012(5)
N1 0.097(3) 0.052(3) 0.065(3) -0.006(2) -0.049(3) 0.001(2)
N2 0.049(2) 0.0333(19) 0.051(2) -0.0023(17) -0.0259(18) -0.0013(16)
N3 0.0385(18) 0.0330(18) 0.045(2) -0.0004(15) -0.0182(15) -0.0060(15)
N4 0.0392(18) 0.0326(18) 0.057(2) -0.0098(16) -0.0243(16) -0.0015(15)
N5 0.0359(17) 0.0362(19) 0.048(2) -0.0057(16) -0.0180(15) -0.0025(14)
N6 0.080(3) 0.058(3) 0.059(3) 0.013(2) -0.017(3) -0.024(2)
O1 0.100(3) 0.070(3) 0.069(3) 0.002(2) -0.020(2) -0.045(2)
O2 0.111(4) 0.145(5) 0.083(3) 0.011(3) 0.007(3) -0.065(4)
C1 0.066(3) 0.037(3) 0.074(4) -0.006(2) -0.043(3) 0.000(2)
C2 0.094(4) 0.055(3) 0.052(3) 0.004(3) -0.030(3) 0.000(3)
C3 0.066(3) 0.044(3) 0.050(3) 0.007(2) -0.025(2) -0.007(2)
C4 0.043(2) 0.039(2) 0.051(3) -0.009(2) -0.0143(19) -0.0044(19)
C5 0.034(2) 0.034(2) 0.042(2) -0.0008(18) -0.0090(17) -0.0087(17)
C6 0.034(2) 0.033(2) 0.052(3) -0.0013(19) -0.0126(18) -0.0083(17)
C7 0.043(2) 0.047(3) 0.054(3) -0.010(2) -0.008(2) -0.009(2)
C8 0.069(4) 0.071(4) 0.111(5) -0.019(3) -0.039(3) -0.018(3)
C9 0.056(3) 0.040(3) 0.058(3) -0.013(2) -0.016(2) -0.005(2)

loop_
_atom_type_symbol
_atom_type_description
_atom_type_scat_dispersion_real
_atom_type_scat_dispersion_imag
_atom_type_scat_source
C C 0.0033 0.0016 'International Tables Vol C Tables 4.2.6.8 and 6.1.1.4'
H H 0 0 'International Tables Vol C Tables 4.2.6.8 and 6.1.1.4'
N N 0.0061 0.0033 'International Tables Vol C Tables 4.2.6.8 and 6.1.1.4'
O O 0.0106 0.006 'International Tables Vol C Tables 4.2.6.8 and 6.1.1.4'
S S 0.1246 0.1234 'International Tables Vol C Tables 4.2.6.8 and 6.1.1.4'

loop_
_exptl_crystal_face_index_h
_exptl_crystal_face_index_k
_exptl_crystal_face_index_l
_exptl_crystal_face_perp_dist
2 2 1 0.0717
1 1 -1 0.0734
-1 0 0 0.0834
0 -1 1 0.0742
-1 -1 2 0.0525
-1 1 -2 0.1094
-2 -1 2 0.0712
1 0 -2 0.0328
1 1 1 0.0851
0 -1 -2 0.0595
0 2 1 0.1007

loop_
_geom_angle_atom_site_label_1
_geom_angle_atom_site_label_2
_geom_angle_atom_site_label_3
_geom_angle
C1 N1 C2 106.4(4)
C1 N2 C3 105.6(4)
C1 N2 C4 127.0(4)
C3 N2 C4 127.5(3)
C5 N3 N4 116.7(3)
C6 N4 N3 119.4(3)
C6 N4 H4 116.4
N3 N4 H4 117.9
C6 N5 C9 123.6(3)
C6 N5 H5 117.8
C9 N5 H5 118.5
O2 N6 O1 124.3(5)
O1 N6 C3 120.3(5)
O2 N6 C3 115.4(5)
N1 C1 N2 111.2(5)
N1 C1 C8 125.5(5)
N2 C1 C8 123.2(5)
N1 C2 C3 110.0(5)
N1 C2 H2 125
C3 C2 H2 125
C2 C3 N2 106.8(5)
C2 C3 N6 128.6(5)
N2 C3 N6 124.6(4)
N2 C4 C5 114.2(3)
N2 C4 H4A 108.7
C5 C4 H4A 108.7
N2 C4 H4B 108.7
C5 C4 H4B 108.7
H4A C4 H4B 107.6
N3 C5 C7 126.7(3)
N3 C5 C4 117.9(3)
C7 C5 C4 115.3(3)
N5 C6 N4 117.5(3)
N5 C6 S 123.8(3)
N4 C6 S 118.6(3)
C5 C7 H7A 109.5
C5 C7 H7B 109.5
H7A C7 H7B 109.5
C5 C7 H7C 109.5
H7A C7 H7C 109.5
H7B C7 H7C 109.5
C1 C8 H8A 109.5
C1 C8 H8B 109.5
H8A C8 H8B 109.5
C1 C8 H8C 109.5
H8A C8 H8C 109.5
H8B C8 H8C 109.5
N5 C9 H9A 109.5
N5 C9 H9B 109.5
H9A C9 H9B 109.5
N5 C9 H9C 109.5
H9A C9 H9C 109.5
H9B C9 H9C 109.5

loop_
_geom_bond_atom_site_label_1
_geom_bond_atom_site_label_2
_geom_bond_distance
S C6 1.689(4)
N1 C1 1.327(7)
N1 C2 1.348(7)
N2 C1 1.364(5)
N2 C3 1.383(6)
N2 C4 1.451(5)
N3 C5 1.275(5)
N3 N4 1.384(4)
N4 C6 1.358(5)
N4 H4 0.8273
N5 C6 1.316(5)
N5 C9 1.448(5)
N5 H5 0.8923
N6 O1 1.209(5)
N6 O2 1.231(6)
N6 C3 1.416(6)
C1 C8 1.499(8)
C2 C3 1.359(7)
C2 H2 0.93
C4 C5 1.509(5)
C4 H4A 0.97
C4 H4B 0.97
C5 C7 1.492(6)
C7 H7A 0.96
C7 H7B 0.96
C7 H7C 0.96
C8 H8A 0.96
C8 H8B 0.96
C8 H8C 0.96
C9 H9A 0.96
C9 H9B 0.96
C9 H9C 0.96

loop_
_geom_hbond_atom_site_label_D
_geom_hbond_atom_site_label_H
_geom_hbond_atom_site_label_A
_geom_hbond_distance_DH
_geom_hbond_distance_HA
_geom_hbond_distance_DA
_geom_hbond_angle_DHA
_geom_hbond_site_symmetry_A
_geom_hbond_publ_flag
N4 H4 S 0.8300 2.6300 3.457(4) 174.00 2_566 yes
N5 H5 N1 0.8900 2.2000 2.960(6) 143.00 2_465 yes
C7 H7C S 0.9600 2.6200 3.514(5) 155.00 2_566 yes
C8 H8B O2 0.9600 2.5700 3.530(8) 177.00 1_455 yes
C9 H9B O2 0.9600 2.4300 3.155(7) 132.00 2_565 yes

loop_
_geom_torsion_atom_site_label_1
_geom_torsion_atom_site_label_2
_geom_torsion_atom_site_label_3
_geom_torsion_atom_site_label_4
_geom_torsion
C5 N3 N4 C6 169.2(4)
C2 N1 C1 N2 0.1(5)
C2 N1 C1 C8 -180.0(5)
C3 N2 C1 N1 -0.6(5)
C4 N2 C1 N1 178.5(4)
C3 N2 C1 C8 179.5(4)
C4 N2 C1 C8 -1.4(7)
C1 N1 C2 C3 0.5(6)
N1 C2 C3 N2 -0.8(5)
N1 C2 C3 N6 -178.0(5)
C1 N2 C3 C2 0.8(5)
C4 N2 C3 C2 -178.3(4)
C1 N2 C3 N6 178.1(4)
C4 N2 C3 N6 -1.0(7)
O1 N6 C3 C2 164.5(5)
O2 N6 C3 C2 -13.9(8)
O1 N6 C3 N2 -12.2(7)
O2 N6 C3 N2 169.4(4)
C1 N2 C4 C5 122.3(4)
C3 N2 C4 C5 -58.8(5)
N4 N3 C5 C7 -1.1(6)
N4 N3 C5 C4 180.0(3)
N2 C4 C5 N3 -22.5(5)
N2 C4 C5 C7 158.4(3)
C9 N5 C6 N4 -169.4(4)
C9 N5 C6 S 6.5(6)
N3 N4 C6 N5 -4.9(6)
N3 N4 C6 S 179.0(3)
